data_1001386
loop_
_publ_author_name
'Chahboun, H'
'Groult, D'
'Raveau, B'

_publ_section_title
;
Ta V O~5~, a novel derivative of the series of monophosphate tungsten
bronzes (P O~2~)~4~ (W O~3~)~2m~
;
_journal_coden_ASTM MRBUAC
_journal_name_full 'Materials Research Bulletin'
_journal_page_first 805
_journal_page_last 812
_journal_paper_doi 10.1016/0025-5408(88)90073-6
_journal_volume 23
_journal_year 1988
_chemical_formula_structural 'Ta V O5'
_chemical_formula_sum 'O5 Ta V'
_chemical_name_systematic 'Tantalum vanadium oxide'
_space_group_IT_number 62
_symmetry_cell_setting orthorhombic
_symmetry_Int_Tables_number 62
_symmetry_space_group_name_Hall '-P 2ac 2n'
_symmetry_space_group_name_H-M 'P n m a'
_cell_angle_alpha 90
_cell_angle_beta 90
_cell_angle_gamma 90
_cell_formula_units_Z 4
_cell_length_a 11.860(3)
_cell_length_b 5.516(1)
_cell_length_c 6.928(1)
_cell_volume 453.2
_refine_ls_R_factor_all 0.085
_cod_database_code 1001386

loop_
_symmetry_equiv_pos_as_xyz
x,y,z
1/2+x,1/2-y,1/2-z
-x,1/2+y,-z
1/2-x,-y,1/2+z
-x,-y,-z
1/2-x,1/2+y,1/2+z
x,1/2-y,z
1/2+x,y,1/2-z

loop_
_atom_site_label
_atom_site_type_symbol
_atom_site_symmetry_multiplicity
_atom_site_Wyckoff_symbol
_atom_site_fract_x
_atom_site_fract_y
_atom_site_fract_z
_atom_site_occupancy
_atom_site_attached_hydrogens
_atom_site_calc_flag
Ta1 Ta5+ 4 c 0.0610(8) 0.25 0.343(2) 1. 0 d
V1 V5+ 4 c 0.339(2) 0.25 0.543(3) 1. 0 d
O1 O2- 4 b 0. 0. 0.5 1. 0 d
O2 O2- 8 d 0.119(4) 0.010(9) 0.132(6) 1. 0 d
O3 O2- 4 c 0.203(4) 0.25 0.464(6) 1. 0 d
O4 O2- 4 c 0.418(4) 0.25 0.338(7) 1. 0 d

loop_
_atom_type_symbol
_atom_type_oxidation_number
Ta5+ 5.000
V5+ 5.000
O2- -2.000
